data_7039831
loop_
_publ_author_name
'Yang, Wenxue'
'Zhao, Ke-Qing'
'Prior, Timothy J.'
'Hughes, David L.'
'Arbaoui, Abdessamad'
'Elsegood, Mark R. J.'
'Redshaw, Carl'

_publ_section_title
;
 Structural studies of Schiff-base [2 + 2] macrocycles derived from
 2,2'-oxydianiline and the ROP capability of their organoaluminium
 complexes.
;
_journal_issue 30
_journal_name_full 'Dalton transactions (Cambridge, England : 2003)'
_journal_page_first 11990
_journal_page_last 12005
_journal_paper_doi 10.1039/c6dt01997h
_journal_volume 45
_journal_year 2016
_chemical_formula_moiety 'C48 H44 N4 O4, 2(C3 H6 O)'
_chemical_formula_structural 'L2H2, 2(Me2CO)'
_chemical_formula_sum 'C54 H56 N4 O6'
_chemical_formula_weight 857.02
_chemical_name_systematic
;
 ?
;
_space_group_crystal_system monoclinic
_space_group_IT_number 15
_space_group_name_Hall '-C 2yc'
_space_group_name_H-M_alt 'C 1 2/c 1'
_symmetry_space_group_name_Hall '-C 2yc'
_symmetry_space_group_name_H-M 'C 1 2/c 1'
_atom_sites_solution_hydrogens mixed
_atom_sites_solution_primary direct
_atom_sites_solution_secondary difmap
_audit_creation_method SHELXL-2014/7
_audit_update_record
;
2015-12-15 deposited with the CCDC.
2016-06-20 downloaded from the CCDC.
;
_cell_angle_alpha 90
_cell_angle_beta 98.942(4)
_cell_angle_gamma 90
_cell_formula_units_Z 4
_cell_length_a 24.5582(10)
_cell_length_b 12.1677(7)
_cell_length_c 16.0892(7)
_cell_measurement_reflns_used 3025
_cell_measurement_temperature 293(2)
_cell_measurement_theta_max 3.33
_cell_measurement_theta_min 28.626
_cell_volume 4749.3(4)
_computing_cell_refinement
;
CrysAlisPro, Agilent Technologies,
Version 1.171.36.28 (release 01-02-2013 CrysAlis171 .NET)
(compiled Feb  1 2013,16:14:44)
;
_computing_data_collection
;
CrysAlisPro, Agilent Technologies,
Version 1.171.36.28 (release 01-02-2013 CrysAlis171 .NET)
(compiled Feb  1 2013,16:14:44)
;
_computing_data_reduction
;
CrysAlisPro, Agilent Technologies,
Version 1.171.36.28 (release 01-02-2013 CrysAlis171 .NET)
(compiled Feb  1 2013,16:14:44)
;
_computing_molecular_graphics 'ORTEP (Johnson, 1976 and Farrugia, 2012)'
_computing_publication_material 'SHELXL-2014/7 (Sheldrick, 2015) and WINGX (Farrugia, 2012)'
_computing_structure_refinement 'SHELXL-2014/7 (Sheldrick 2015)'
_computing_structure_solution 'SHELXS-97 (Sheldrick 2008)'
_diffrn_ambient_temperature 293(2)
_diffrn_detector_area_resol_mean 16.0874
_diffrn_measured_fraction_theta_full 0.968
_diffrn_measured_fraction_theta_max 0.998
_diffrn_measurement_device_type 'Xcalibur, Eos'
_diffrn_measurement_method '\w scans'
_diffrn_radiation_type MoK\a
_diffrn_radiation_wavelength 0.71073
_diffrn_reflns_av_R_equivalents 0.0183
_diffrn_reflns_av_unetI/netI 0.0297
_diffrn_reflns_Laue_measured_fraction_full 0.968
_diffrn_reflns_Laue_measured_fraction_max 0.998
_diffrn_reflns_limit_h_max 29
_diffrn_reflns_limit_h_min -29
_diffrn_reflns_limit_k_max 13
_diffrn_reflns_limit_k_min -14
_diffrn_reflns_limit_l_max 19
_diffrn_reflns_limit_l_min -19
_diffrn_reflns_number 9158
_diffrn_reflns_point_group_measured_fraction_full 0.968
_diffrn_reflns_point_group_measured_fraction_max 0.998
_diffrn_reflns_theta_full 25.242
_diffrn_reflns_theta_max 24.999
_diffrn_reflns_theta_min 3.025
_diffrn_source 'Enhance (Mo) X-ray Source'
_exptl_absorpt_coefficient_mu 0.078
_exptl_absorpt_correction_T_max 1.00
_exptl_absorpt_correction_T_min 0.952
_exptl_absorpt_correction_type multi-scan
_exptl_absorpt_process_details
;
CrysAlisPro, Agilent Technologies,
Version 1.171.36.28 (release 01-02-2013 CrysAlis171 .NET)
(compiled Feb  1 2013,16:14:44)
Empirical absorption correction using spherical harmonics,
 implemented in SCALE3 ABSPACK scaling algorithm.
;
_exptl_crystal_colour 'pale red'
_exptl_crystal_density_diffrn 1.199
_exptl_crystal_description block
_exptl_crystal_F_000 1824
_exptl_crystal_size_max 0.30
_exptl_crystal_size_mid 0.20
_exptl_crystal_size_min 0.20
_refine_diff_density_max 0.141
_refine_diff_density_min -0.159
_refine_diff_density_rms 0.031
_refine_ls_extinction_method none
_refine_ls_goodness_of_fit_ref 1.049
_refine_ls_hydrogen_treatment mixed
_refine_ls_matrix_type full
_refine_ls_number_parameters 323
_refine_ls_number_reflns 4173
_refine_ls_number_restraints 0
_refine_ls_restrained_S_all 1.049
_refine_ls_R_factor_all 0.0697
_refine_ls_R_factor_gt 0.0473
_refine_ls_shift/su_max 0.001
_refine_ls_shift/su_mean 0.000
_refine_ls_structure_factor_coef Fsqd
_refine_ls_weighting_details 'w=1/[\s^2^(Fo^2^)+(0.0649P)^2^+0.5937P] where P=(Fo^2^+2Fc^2^)/3'
_refine_ls_weighting_scheme calc
_refine_ls_wR_factor_gt 0.1205
_refine_ls_wR_factor_ref 0.1329
_reflns_Friedel_coverage 0.000
_reflns_number_gt 3045
_reflns_number_total 4173
_reflns_threshold_expression 'I > 2\s(I)'
_cod_data_source_file c6dt01997h2.cif
_cod_data_source_block 140707b
_cod_depositor_comments 'Adding full bibliography for 7039831--7039842.cif.'
_cod_database_code 7039831
_shelx_shelxl_version_number 2014/7
_shelx_space_group_comment
;
The symmetry employed for this shelxl refinement is uniquely defined
by the following loop, which should always be used as a source of
symmetry information in preference to the above space-group names.
They are only intended as comments.
;
_shelxl_version_number 2013-4

loop_
_space_group_symop_operation_xyz
'x, y, z'
'-x, y, -z+1/2'
'x+1/2, y+1/2, z'
'-x+1/2, y+1/2, -z+1/2'
'-x, -y, -z'
'x, -y, z-1/2'
'-x+1/2, -y+1/2, -z'
'x+1/2, -y+1/2, z-1/2'

loop_
_atom_site_label
_atom_site_type_symbol
_atom_site_fract_x
_atom_site_fract_y
_atom_site_fract_z
_atom_site_U_iso_or_equiv
_atom_site_adp_type
_atom_site_occupancy
_atom_site_site_symmetry_order
_atom_site_calc_flag
_atom_site_refinement_flags_posn
_atom_site_refinement_flags_adp
_atom_site_refinement_flags_occupancy
_atom_site_disorder_assembly
_atom_site_disorder_group
O1 O 0.48445(5) 0.36162(10) 0.64092(8) 0.0568(3) Uani 1 1 d . . . . .
N2 N 0.33890(5) 0.34695(13) 0.72290(9) 0.0567(4) Uani 1 1 d . . . . .
C1 C 0.46087(6) 0.45900(14) 0.65342(9) 0.0408(4) Uani 1 1 d . . . . .
C2 C 0.41153(6) 0.46095(14) 0.68696(9) 0.0407(4) Uani 1 1 d . . . . .
C3 C 0.38667(6) 0.56130(14) 0.69785(9) 0.0423(4) Uani 1 1 d . . . . .
H3 H 0.3538 0.5614 0.7198 0.051 Uiso 1 1 calc R U . . .
C4 C 0.40836(6) 0.66137(14) 0.67774(9) 0.0404(4) Uani 1 1 d . . . . .
C5 C 0.45740(6) 0.65706(14) 0.64438(9) 0.0427(4) Uani 1 1 d . . . . .
H5 H 0.4731 0.7226 0.6301 0.051 Uiso 1 1 calc R U . . .
C6 C 0.48390(6) 0.55851(14) 0.63157(9) 0.0388(4) Uani 1 1 d . . . . .
C7 C 0.38851(7) 0.35837(15) 0.71284(10) 0.0476(4) Uani 1 1 d . . . . .
H7 H 0.4117 0.2978 0.7225 0.057 Uiso 1 1 calc R U . . .
C8 C 0.38093(6) 0.77133(15) 0.69185(10) 0.0480(4) Uani 1 1 d . . . . .
C9A C 0.36322(14) 0.8257(3) 0.60311(19) 0.0682(11) Uani 0.650(5) 1 d . . P A 1
H9A H 0.3380 0.7780 0.5686 0.102 Uiso 0.650(5) 1 calc R U P A 1
H9B H 0.3952 0.8373 0.5768 0.102 Uiso 0.650(5) 1 calc R U P A 1
H9C H 0.3456 0.8949 0.6098 0.102 Uiso 0.650(5) 1 calc R U P A 1
C10A C 0.41997(15) 0.8480(4) 0.7430(3) 0.0748(12) Uani 0.650(5) 1 d . . P A 1
H10A H 0.4528 0.8549 0.7180 0.112 Uiso 0.650(5) 1 calc R U P A 1
H10B H 0.4292 0.8197 0.7992 0.112 Uiso 0.650(5) 1 calc R U P A 1
H10C H 0.4030 0.9188 0.7449 0.112 Uiso 0.650(5) 1 calc R U P A 1
C11A C 0.32865(14) 0.7586(3) 0.7295(3) 0.0799(15) Uani 0.650(5) 1 d . . P A 1
H11A H 0.3042 0.7090 0.6956 0.120 Uiso 0.650(5) 1 calc R U P A 1
H11B H 0.3111 0.8289 0.7313 0.120 Uiso 0.650(5) 1 calc R U P A 1
H11C H 0.3374 0.7298 0.7855 0.120 Uiso 0.650(5) 1 calc R U P A 1
C9B C 0.3253(3) 0.7761(6) 0.6465(5) 0.084(3) Uani 0.350(5) 1 d . . P A 2
H9D H 0.3056 0.7112 0.6583 0.127 Uiso 0.350(5) 1 calc R U P A 2
H9E H 0.3264 0.7803 0.5872 0.127 Uiso 0.350(5) 1 calc R U P A 2
H9F H 0.3070 0.8399 0.6639 0.127 Uiso 0.350(5) 1 calc R U P A 2
C10B C 0.4148(4) 0.8708(6) 0.6766(9) 0.118(4) Uani 0.350(5) 1 d . . P A 2
H10D H 0.4512 0.8637 0.7079 0.177 Uiso 0.350(5) 1 calc R U P A 2
H10E H 0.3976 0.9358 0.6944 0.177 Uiso 0.350(5) 1 calc R U P A 2
H10F H 0.4170 0.8762 0.6177 0.177 Uiso 0.350(5) 1 calc R U P A 2
C11B C 0.3760(4) 0.7771(6) 0.7910(4) 0.096(3) Uani 0.350(5) 1 d . . P A 2
H11D H 0.4122 0.7742 0.8237 0.144 Uiso 0.350(5) 1 calc R U P A 2
H11E H 0.3546 0.7161 0.8055 0.144 Uiso 0.350(5) 1 calc R U P A 2
H11F H 0.3583 0.8446 0.8026 0.144 Uiso 0.350(5) 1 calc R U P A 2
C12 C 0.53598(6) 0.56001(15) 0.60028(9) 0.0443(4) Uani 1 1 d . . . . .
H12 H 0.5511 0.6272 0.5882 0.053 Uiso 1 1 calc R U . . .
N1 N 0.56188(5) 0.47138(12) 0.58870(8) 0.0431(3) Uani 1 1 d . . . . .
C13 C 0.61442(6) 0.47322(15) 0.56354(9) 0.0426(4) Uani 1 1 d . . . . .
C14 C 0.63551(7) 0.56258(17) 0.52509(10) 0.0555(5) Uani 1 1 d . . . . .
H14 H 0.6141 0.6254 0.5135 0.067 Uiso 1 1 calc R U . . .
C15 C 0.68793(7) 0.55906(19) 0.50393(11) 0.0644(6) Uani 1 1 d . . . . .
H15 H 0.7016 0.6192 0.4780 0.077 Uiso 1 1 calc R U . . .
C16 C 0.71973(7) 0.46701(19) 0.52122(11) 0.0612(6) Uani 1 1 d . . . . .
H16 H 0.7552 0.4654 0.5079 0.073 Uiso 1 1 calc R U . . .
C17 C 0.69960(6) 0.37698(17) 0.55805(10) 0.0544(5) Uani 1 1 d . . . . .
H17 H 0.7214 0.3147 0.5695 0.065 Uiso 1 1 calc R U . . .
C18 C 0.64688(6) 0.37898(15) 0.57804(9) 0.0438(4) Uani 1 1 d . . . . .
O2 O 0.62344(4) 0.28828(10) 0.61062(7) 0.0552(3) Uani 1 1 d . . . . .
C19 C 0.65897(6) 0.21722(15) 0.66139(11) 0.0500(4) Uani 1 1 d . . . . .
C20 C 0.67425(8) 0.11882(17) 0.62921(12) 0.0618(5) Uani 1 1 d . . . . .
H20 H 0.6618 0.1007 0.5733 0.074 Uiso 1 1 calc R U . . .
C21 C 0.70794(9) 0.04758(17) 0.67989(14) 0.0699(6) Uani 1 1 d . . . . .
H21 H 0.7187 -0.0183 0.6581 0.084 Uiso 1 1 calc R U . . .
C22 C 0.72554(9) 0.07342(18) 0.76186(14) 0.0701(6) Uani 1 1 d . . . . .
H22 H 0.7480 0.0247 0.7961 0.084 Uiso 1 1 calc R U . . .
C23 C 0.71026(8) 0.17152(18) 0.79456(12) 0.0637(5) Uani 1 1 d . . . . .
H23 H 0.7230 0.1888 0.8505 0.076 Uiso 1 1 calc R U . . .
C24 C 0.67606(6) 0.24468(15) 0.74501(11) 0.0511(4) Uani 1 1 d . . . . .
O29 O 0.48344(17) 0.1603(3) 0.47760(17) 0.2209(17) Uani 1 1 d . . . . .
C30 C 0.46823(19) 0.1313(2) 0.5395(2) 0.1183(12) Uani 1 1 d . . . . .
C31 C 0.40994(18) 0.1245(3) 0.5458(3) 0.1637(15) Uani 1 1 d . . . . .
H31A H 0.4012 0.1777 0.5858 0.245 Uiso 1 1 calc R U . . .
H31B H 0.4015 0.0522 0.5639 0.245 Uiso 1 1 calc R U . . .
H31C H 0.3885 0.1393 0.4918 0.245 Uiso 1 1 calc R U . . .
C32 C 0.50771(15) 0.1001(3) 0.6155(3) 0.1407(12) Uani 1 1 d . . . . .
H32A H 0.5075 0.0218 0.6224 0.211 Uiso 1 1 calc R U . . .
H32B H 0.4971 0.1347 0.6641 0.211 Uiso 1 1 calc R U . . .
H32C H 0.5441 0.1238 0.6090 0.211 Uiso 1 1 calc R U . . .
H1O H 0.5193(10) 0.3804(19) 0.6231(14) 0.097(7) Uiso 1 1 d . . . . .

loop_
_atom_site_aniso_label
_atom_site_aniso_U_11
_atom_site_aniso_U_22
_atom_site_aniso_U_33
_atom_site_aniso_U_23
_atom_site_aniso_U_13
_atom_site_aniso_U_12
O1 0.0555(7) 0.0386(8) 0.0813(8) 0.0004(6) 0.0265(7) 0.0054(6)
N2 0.0469(8) 0.0508(10) 0.0752(10) 0.0122(8) 0.0184(7) -0.0020(8)
C1 0.0386(8) 0.0372(10) 0.0465(8) 0.0007(7) 0.0066(7) 0.0046(8)
C2 0.0390(8) 0.0388(10) 0.0446(8) 0.0025(7) 0.0071(7) -0.0003(8)
C3 0.0359(8) 0.0461(11) 0.0463(8) 0.0027(7) 0.0109(7) 0.0024(8)
C4 0.0359(8) 0.0403(10) 0.0448(8) 0.0027(7) 0.0059(6) 0.0039(8)
C5 0.0389(8) 0.0385(10) 0.0512(9) 0.0051(7) 0.0082(7) -0.0002(8)
C6 0.0343(8) 0.0407(10) 0.0417(8) 0.0029(7) 0.0068(6) 0.0030(8)
C7 0.0485(9) 0.0425(11) 0.0534(9) 0.0023(8) 0.0131(7) 0.0016(8)
C8 0.0392(8) 0.0427(11) 0.0625(10) 0.0007(8) 0.0090(8) 0.0052(8)
C9A 0.074(2) 0.060(2) 0.0682(19) 0.0073(16) 0.0045(16) 0.0252(19)
C10A 0.069(2) 0.058(3) 0.092(3) -0.022(2) -0.006(2) 0.013(2)
C11A 0.074(2) 0.056(2) 0.122(4) 0.003(2) 0.051(3) 0.0183(19)
C9B 0.082(4) 0.067(5) 0.095(6) -0.018(4) -0.015(4) 0.030(4)
C10B 0.100(6) 0.049(5) 0.215(13) 0.006(7) 0.060(8) 0.011(4)
C11B 0.137(7) 0.080(5) 0.070(4) -0.013(4) 0.012(4) 0.048(5)
C12 0.0391(8) 0.0455(11) 0.0495(9) 0.0050(8) 0.0107(7) 0.0000(8)
N1 0.0361(7) 0.0475(9) 0.0468(7) 0.0012(6) 0.0098(6) 0.0069(7)
C13 0.0360(8) 0.0534(11) 0.0386(8) 0.0007(7) 0.0068(6) 0.0049(8)
C14 0.0489(9) 0.0629(13) 0.0566(10) 0.0171(9) 0.0139(8) 0.0112(10)
C15 0.0498(10) 0.0862(16) 0.0602(10) 0.0241(11) 0.0187(8) 0.0012(11)
C16 0.0404(9) 0.0908(17) 0.0554(10) 0.0060(10) 0.0169(8) 0.0083(11)
C17 0.0411(9) 0.0663(13) 0.0570(10) -0.0047(9) 0.0113(8) 0.0121(9)
C18 0.0396(8) 0.0490(11) 0.0433(8) -0.0052(8) 0.0074(7) 0.0025(8)
O2 0.0432(6) 0.0460(8) 0.0769(8) 0.0000(6) 0.0108(6) 0.0028(6)
C19 0.0434(9) 0.0407(11) 0.0691(11) 0.0020(9) 0.0186(8) 0.0076(8)
C20 0.0702(12) 0.0495(13) 0.0706(11) -0.0066(10) 0.0259(10) 0.0072(11)
C21 0.0856(14) 0.0421(12) 0.0911(15) 0.0067(11) 0.0424(12) 0.0177(11)
C22 0.0770(13) 0.0590(14) 0.0800(14) 0.0205(11) 0.0305(11) 0.0197(11)
C23 0.0648(11) 0.0638(14) 0.0653(11) 0.0082(10) 0.0190(9) 0.0117(11)
C24 0.0443(9) 0.0461(11) 0.0674(11) -0.0040(9) 0.0228(8) 0.0025(9)
O29 0.396(5) 0.162(3) 0.1266(19) 0.0027(17) 0.110(3) -0.109(3)
C30 0.208(4) 0.0604(18) 0.095(2) -0.0067(15) 0.049(2) -0.043(2)
C31 0.178(4) 0.109(3) 0.197(4) 0.008(3) 0.009(3) -0.027(3)
C32 0.163(3) 0.088(3) 0.169(3) -0.006(2) 0.020(3) -0.002(2)

loop_
_atom_type_symbol
_atom_type_description
_atom_type_scat_dispersion_real
_atom_type_scat_dispersion_imag
_atom_type_scat_source
C C 0.0033 0.0016 'International Tables Vol C Tables 4.2.6.8 and 6.1.1.4'
H H 0.0000 0.0000 'International Tables Vol C Tables 4.2.6.8 and 6.1.1.4'
N N 0.0061 0.0033 'International Tables Vol C Tables 4.2.6.8 and 6.1.1.4'
O O 0.0106 0.0060 'International Tables Vol C Tables 4.2.6.8 and 6.1.1.4'

loop_
_geom_angle_atom_site_label_1
_geom_angle_atom_site_label_2
_geom_angle_atom_site_label_3
_geom_angle
_geom_angle_site_symmetry_3
C1 O1 H1O 104.8(14) .
C7 N2 C24 116.98(15) 2_656
O1 C1 C2 119.33(15) .
O1 C1 C6 121.45(13) .
C2 C1 C6 119.20(14) .
C3 C2 C1 119.15(15) .
C3 C2 C7 121.29(13) .
C1 C2 C7 119.51(15) .
C4 C3 C2 123.38(13) .
C4 C3 H3 118.3 .
C2 C3 H3 118.3 .
C3 C4 C5 116.29(15) .
C3 C4 C8 122.60(12) .
C5 C4 C8 121.11(14) .
C4 C5 C6 122.69(15) .
C4 C5 H5 118.7 .
C6 C5 H5 118.7 .
C5 C6 C1 119.28(13) .
C5 C6 C12 119.93(15) .
C1 C6 C12 120.71(14) .
N2 C7 C2 123.80(16) .
N2 C7 H7 118.1 .
C2 C7 H7 118.1 .
C10A C8 C11A 110.9(3) .
C9B C8 C10B 112.7(5) .
C9B C8 C4 111.3(3) .
C10A C8 C4 111.64(18) .
C11A C8 C4 113.01(18) .
C10B C8 C4 114.2(3) .
C10A C8 C9A 107.6(3) .
C11A C8 C9A 106.0(2) .
C4 C8 C9A 107.39(17) .
C9B C8 C11B 106.6(5) .
C10B C8 C11B 104.6(6) .
C4 C8 C11B 106.6(3) .
C8 C9A H9A 109.5 .
C8 C9A H9B 109.5 .
H9A C9A H9B 109.5 .
C8 C9A H9C 109.5 .
H9A C9A H9C 109.5 .
H9B C9A H9C 109.5 .
C8 C10A H10A 109.5 .
C8 C10A H10B 109.5 .
H10A C10A H10B 109.5 .
C8 C10A H10C 109.5 .
H10A C10A H10C 109.5 .
H10B C10A H10C 109.5 .
C8 C11A H11A 109.5 .
C8 C11A H11B 109.5 .
H11A C11A H11B 109.5 .
C8 C11A H11C 109.5 .
H11A C11A H11C 109.5 .
H11B C11A H11C 109.5 .
C8 C9B H9D 109.5 .
C8 C9B H9E 109.5 .
H9D C9B H9E 109.5 .
C8 C9B H9F 109.5 .
H9D C9B H9F 109.5 .
H9E C9B H9F 109.5 .
C8 C10B H10D 109.5 .
C8 C10B H10E 109.5 .
H10D C10B H10E 109.5 .
C8 C10B H10F 109.5 .
H10D C10B H10F 109.5 .
H10E C10B H10F 109.5 .
C8 C11B H11D 109.5 .
C8 C11B H11E 109.5 .
H11D C11B H11E 109.5 .
C8 C11B H11F 109.5 .
H11D C11B H11F 109.5 .
H11E C11B H11F 109.5 .
N1 C12 C6 121.78(15) .
N1 C12 H12 119.1 .
C6 C12 H12 119.1 .
C12 N1 C13 121.71(15) .
C14 C13 C18 118.32(14) .
C14 C13 N1 124.09(15) .
C18 C13 N1 117.58(15) .
C15 C14 C13 120.72(17) .
C15 C14 H14 119.6 .
C13 C14 H14 119.6 .
C16 C15 C14 119.93(18) .
C16 C15 H15 120.0 .
C14 C15 H15 120.0 .
C15 C16 C17 120.52(15) .
C15 C16 H16 119.7 .
C17 C16 H16 119.7 .
C16 C17 C18 119.96(17) .
C16 C17 H17 120.0 .
C18 C17 H17 120.0 .
C17 C18 O2 122.25(16) .
C17 C18 C13 120.47(16) .
O2 C18 C13 117.25(13) .
C18 O2 C19 117.10(12) .
C20 C19 C24 120.95(17) .
C20 C19 O2 119.94(16) .
C24 C19 O2 119.03(15) .
C21 C20 C19 119.89(18) .
C21 C20 H20 120.1 .
C19 C20 H20 120.1 .
C22 C21 C20 120.04(19) .
C22 C21 H21 120.0 .
C20 C21 H21 120.0 .
C21 C22 C23 120.39(19) .
C21 C22 H22 119.8 .
C23 C22 H22 119.8 .
C22 C23 C24 120.80(19) .
C22 C23 H23 119.6 .
C24 C23 H23 119.6 .
C19 C24 C23 117.90(17) .
C19 C24 N2 120.56(16) 2_656
C23 C24 N2 121.46(17) 2_656
O29 C30 C31 121.6(4) .
O29 C30 C32 121.5(4) .
C31 C30 C32 116.9(3) .
C30 C31 H31A 109.5 .
C30 C31 H31B 109.5 .
H31A C31 H31B 109.5 .
C30 C31 H31C 109.5 .
H31A C31 H31C 109.5 .
H31B C31 H31C 109.5 .
C30 C32 H32A 109.5 .
C30 C32 H32B 109.5 .
H32A C32 H32B 109.5 .
C30 C32 H32C 109.5 .
H32A C32 H32C 109.5 .
H32B C32 H32C 109.5 .

loop_
_geom_bond_atom_site_label_1
_geom_bond_atom_site_label_2
_geom_bond_distance
_geom_bond_site_symmetry_2
O1 C1 1.3476(19) .
O1 H1O 0.97(2) .
N2 C7 1.2616(19) .
N2 C24 1.417(2) 2_656
C1 C2 1.401(2) .
C1 C6 1.404(2) .
C2 C3 1.388(2) .
C2 C7 1.457(2) .
C3 C4 1.387(2) .
C3 H3 0.9300 .
C4 C5 1.394(2) .
C4 C8 1.531(2) .
C5 C6 1.395(2) .
C5 H5 0.9300 .
C6 C12 1.446(2) .
C7 H7 0.9300 .
C8 C9B 1.446(6) .
C8 C10A 1.491(4) .
C8 C11A 1.510(3) .
C8 C10B 1.510(8) .
C8 C9A 1.572(3) .
C8 C11B 1.620(6) .
C9A H9A 0.9600 .
C9A H9B 0.9600 .
C9A H9C 0.9600 .
C10A H10A 0.9600 .
C10A H10B 0.9600 .
C10A H10C 0.9600 .
C11A H11A 0.9600 .
C11A H11B 0.9600 .
C11A H11C 0.9600 .
C9B H9D 0.9600 .
C9B H9E 0.9600 .
C9B H9F 0.9600 .
C10B H10D 0.9600 .
C10B H10E 0.9600 .
C10B H10F 0.9600 .
C11B H11D 0.9600 .
C11B H11E 0.9600 .
C11B H11F 0.9600 .
C12 N1 1.280(2) .
C12 H12 0.9300 .
N1 C13 1.4112(18) .
C13 C14 1.390(2) .
C13 C18 1.395(2) .
C14 C15 1.383(2) .
C14 H14 0.9300 .
C15 C16 1.369(3) .
C15 H15 0.9300 .
C16 C17 1.374(3) .
C16 H16 0.9300 .
C17 C18 1.382(2) .
C17 H17 0.9300 .
C18 O2 1.385(2) .
O2 C19 1.398(2) .
C19 C20 1.379(2) .
C19 C24 1.387(2) .
C20 C21 1.375(3) .
C20 H20 0.9300 .
C21 C22 1.359(3) .
C21 H21 0.9300 .
C22 C23 1.380(3) .
C22 H22 0.9300 .
C23 C24 1.387(3) .
C23 H23 0.9300 .
C24 N2 1.417(2) 2_656
O29 C30 1.171(3) .
C30 C31 1.453(5) .
C30 C32 1.487(5) .
C31 H31A 0.9600 .
C31 H31B 0.9600 .
C31 H31C 0.9600 .
C32 H32A 0.9600 .
C32 H32B 0.9600 .
C32 H32C 0.9600 .

loop_
_geom_hbond_atom_site_label_D
_geom_hbond_atom_site_label_H
_geom_hbond_atom_site_label_A
_geom_hbond_distance_DH
_geom_hbond_distance_HA
_geom_hbond_distance_DA
_geom_hbond_angle_DHA
O1 H1O N1 0.97(2) 1.68(2) 2.5693(17) 151(2)

loop_
_geom_torsion_atom_site_label_1
_geom_torsion_atom_site_label_2
_geom_torsion_atom_site_label_3
_geom_torsion_atom_site_label_4
_geom_torsion
_geom_torsion_site_symmetry_1
_geom_torsion_site_symmetry_4
O1 C1 C2 C3 -178.46(14) . .
C6 C1 C2 C3 -0.1(2) . .
O1 C1 C2 C7 4.0(2) . .
C6 C1 C2 C7 -177.62(14) . .
C1 C2 C3 C4 -0.5(2) . .
C7 C2 C3 C4 176.99(15) . .
C2 C3 C4 C5 0.6(2) . .
C2 C3 C4 C8 -178.75(14) . .
C3 C4 C5 C6 -0.1(2) . .
C8 C4 C5 C6 179.24(14) . .
C4 C5 C6 C1 -0.4(2) . .
C4 C5 C6 C12 -177.20(14) . .
O1 C1 C6 C5 178.87(14) . .
C2 C1 C6 C5 0.5(2) . .
O1 C1 C6 C12 -4.4(2) . .
C2 C1 C6 C12 177.27(13) . .
C24 N2 C7 C2 -174.89(15) 2_656 .
C3 C2 C7 N2 21.5(2) . .
C1 C2 C7 N2 -161.03(16) . .
C3 C4 C8 C9B -58.6(4) . .
C5 C4 C8 C9B 122.1(4) . .
C3 C4 C8 C10A 125.9(3) . .
C5 C4 C8 C10A -53.4(3) . .
C3 C4 C8 C11A 0.1(3) . .
C5 C4 C8 C11A -179.2(2) . .
C3 C4 C8 C10B 172.4(6) . .
C5 C4 C8 C10B -6.9(6) . .
C3 C4 C8 C9A -116.4(2) . .
C5 C4 C8 C9A 64.3(2) . .
C3 C4 C8 C11B 57.3(4) . .
C5 C4 C8 C11B -122.0(4) . .
C5 C6 C12 N1 179.12(14) . .
C1 C6 C12 N1 2.4(2) . .
C6 C12 N1 C13 -175.70(13) . .
C12 N1 C13 C14 -20.3(2) . .
C12 N1 C13 C18 159.96(15) . .
C18 C13 C14 C15 -1.8(2) . .
N1 C13 C14 C15 178.52(15) . .
C13 C14 C15 C16 -0.3(3) . .
C14 C15 C16 C17 1.3(3) . .
C15 C16 C17 C18 -0.1(3) . .
C16 C17 C18 O2 176.10(15) . .
C16 C17 C18 C13 -2.0(2) . .
C14 C13 C18 C17 2.9(2) . .
N1 C13 C18 C17 -177.34(14) . .
C14 C13 C18 O2 -175.30(14) . .
N1 C13 C18 O2 4.4(2) . .
C17 C18 O2 C19 31.7(2) . .
C13 C18 O2 C19 -150.06(14) . .
C18 O2 C19 C20 -102.65(18) . .
C18 O2 C19 C24 80.63(17) . .
C24 C19 C20 C21 -1.5(3) . .
O2 C19 C20 C21 -178.15(16) . .
C19 C20 C21 C22 0.9(3) . .
C20 C21 C22 C23 -0.7(3) . .
C21 C22 C23 C24 1.0(3) . .
C20 C19 C24 C23 1.8(2) . .
O2 C19 C24 C23 178.49(14) . .
C20 C19 C24 N2 178.69(15) . 2_656
O2 C19 C24 N2 -4.6(2) . 2_656
C22 C23 C24 C19 -1.6(3) . .
C22 C23 C24 N2 -178.42(16) . 2_656
